data_7719819
loop_
_publ_author_name
'Bakija, Marija'
'Peri&#x107;, Berislav'
'Rinkovec, Tamara'
'Sanders, Ernest'
'Kokan, Zoran'
'&#x160;tefani&#x107;, Zoran'
'Vianello, Robert'
'Kirin, Sre&#x107;ko I'

_publ_section_title
;
 Induction of helical chirality in tetrahedral transition metal complexes
 with non-bridging monodentate oxazolines.
;
_journal_issue 46
_journal_name_full 'Dalton transactions (Cambridge, England : 2003)'
_journal_page_first 17083
_journal_page_last 17101
_journal_paper_doi 10.1039/d5dt02399h
_journal_volume 54
_journal_year 2025
_chemical_absolute_configuration syn
_chemical_formula_moiety 'C30 H26 Br2 Co N2 O2'
_chemical_formula_sum 'C30 H26 Br2 Co N2 O2'
_chemical_formula_weight 665.28
_space_group_crystal_system orthorhombic
_space_group_IT_number 19
_space_group_name_Hall 'P 2ac 2ab'
_space_group_name_H-M_alt 'P 21 21 21'
_atom_sites_solution_hydrogens geom
_atom_sites_solution_primary direct
_atom_sites_solution_secondary difmap
_audit_creation_method SHELXL-2019/3
_audit_update_record
;
2025-09-18 deposited with the CCDC.	2025-11-05 downloaded from the CCDC.
;
_cell_angle_alpha 90
_cell_angle_beta 90
_cell_angle_gamma 90
_cell_formula_units_Z 4
_cell_length_a 11.6190(2)
_cell_length_b 15.6486(4)
_cell_length_c 15.7104(3)
_cell_measurement_reflns_used 6631
_cell_measurement_temperature 293(2)
_cell_measurement_theta_max 78.7470
_cell_measurement_theta_min 3.9810
_cell_volume 2856.48(10)
_computing_cell_refinement 'CrysAlisPro 1.171.39.46 (Rigaku OD, 2018)'
_computing_data_collection 'CrysAlisPro 1.171.39.46 (Rigaku OD, 2018)'
_computing_data_reduction 'CrysAlisPro 1.171.39.46 (Rigaku OD, 2018)'
_computing_structure_refinement 'SHELXL-2019/2 (Sheldrick, 2019)'
_computing_structure_solution 'SHELXT 2018/2 (Sheldrick, 2018)'
_diffrn_ambient_temperature 293(2)
_diffrn_detector_area_resol_mean 10.0000
_diffrn_measured_fraction_theta_full 0.991
_diffrn_measured_fraction_theta_max 0.965
_diffrn_measurement_device_type 'XtaLAB Synergy, Dualflex, HyPix'
_diffrn_measurement_method '\w scans'
_diffrn_radiation_type CuK\a
_diffrn_radiation_wavelength 1.54184
_diffrn_reflns_av_R_equivalents 0.0321
_diffrn_reflns_av_unetI/netI 0.0362
_diffrn_reflns_Laue_measured_fraction_full 0.991
_diffrn_reflns_Laue_measured_fraction_max 0.965
_diffrn_reflns_limit_h_max 14
_diffrn_reflns_limit_h_min -11
_diffrn_reflns_limit_k_max 18
_diffrn_reflns_limit_k_min -19
_diffrn_reflns_limit_l_max 19
_diffrn_reflns_limit_l_min -20
_diffrn_reflns_number 14537
_diffrn_reflns_point_group_measured_fraction_full 0.951
_diffrn_reflns_point_group_measured_fraction_max 0.902
_diffrn_reflns_theta_full 67.684
_diffrn_reflns_theta_max 79.389
_diffrn_reflns_theta_min 3.987
_diffrn_source 'micro-focus sealed X-ray tube'
_exptl_absorpt_coefficient_mu 8.215
_exptl_absorpt_correction_T_max 1.00000
_exptl_absorpt_correction_T_min 0.53694
_exptl_absorpt_correction_type multi-scan
_exptl_absorpt_process_details
;
CrysAlisPro 1.171.42.101a (Rigaku Oxford Diffraction, 2023)
Empirical absorption correction using spherical harmonics,
implemented in SCALE3 ABSPACK scaling algorithm.
;
_exptl_crystal_colour 'light blue'
_exptl_crystal_density_diffrn 1.547
_exptl_crystal_description prism
_exptl_crystal_F_000 1332
_exptl_crystal_size_max 0.3
_exptl_crystal_size_mid 0.25
_exptl_crystal_size_min 0.2
_refine_diff_density_max 0.593
_refine_diff_density_min -0.485
_refine_diff_density_rms 0.060
_refine_ls_abs_structure_details
;
 Flack x determined using 1640 quotients [(I+)-(I-)]/[(I+)+(I-)]
 (Parsons, Flack and Wagner, Acta Cryst. B69 (2013) 249-259).
;
_refine_ls_abs_structure_Flack -0.022(3)
_refine_ls_extinction_method none
_refine_ls_goodness_of_fit_ref 1.042
_refine_ls_hydrogen_treatment constr
_refine_ls_matrix_type full
_refine_ls_number_parameters 334
_refine_ls_number_reflns 5581
_refine_ls_number_restraints 0
_refine_ls_restrained_S_all 1.042
_refine_ls_R_factor_all 0.0414
_refine_ls_R_factor_gt 0.0336
_refine_ls_shift/su_max 0.001
_refine_ls_shift/su_mean 0.000
_refine_ls_structure_factor_coef Fsqd
_refine_ls_weighting_details 'w=1/[\s^2^(Fo^2^)+(0.0377P)^2^+0.7943P] where P=(Fo^2^+2Fc^2^)/3'
_refine_ls_weighting_scheme calc
_refine_ls_wR_factor_gt 0.0824
_refine_ls_wR_factor_ref 0.0863
_reflns_Friedel_coverage 0.669
_reflns_Friedel_fraction_full 0.899
_reflns_Friedel_fraction_max 0.823
_reflns_number_gt 4775
_reflns_number_total 5581
_reflns_threshold_expression 'I > 2\s(I)'
_cod_data_source_file d5dt02399h4.cif
_cod_data_source_block Co_1H2_Br2
_cod_depositor_comments 'Adding full bibliography for 7719815--7719833.cif.'
_cod_original_cell_volume 2856.48(11)
_cod_database_code 7719819
_shelx_shelxl_version_number 2019/3
_shelx_space_group_comment
;
The symmetry employed for this shelxl refinement is uniquely defined
by the following loop, which should always be used as a source of
symmetry information in preference to the above space-group names.
They are only intended as comments.
;

loop_
_space_group_symop_operation_xyz
'x, y, z'
'-x+1/2, -y, z+1/2'
'x+1/2, -y+1/2, -z'
'-x, y+1/2, -z+1/2'

loop_
_atom_site_label
_atom_site_type_symbol
_atom_site_fract_x
_atom_site_fract_y
_atom_site_fract_z
_atom_site_U_iso_or_equiv
_atom_site_adp_type
_atom_site_occupancy
_atom_site_site_symmetry_order
_atom_site_calc_flag
_atom_site_refinement_flags_posn
_atom_site_refinement_flags_adp
_atom_site_refinement_flags_occupancy
_atom_site_disorder_assembly
_atom_site_disorder_group
Co Co 0.91322(6) 0.42227(5) 0.18505(5) 0.05334(18) Uani 1 1 d . . . . .
Br1 Br 0.83864(6) 0.56147(4) 0.22265(4) 0.07677(18) Uani 1 1 d . . . . .
Br2 Br 1.11729(4) 0.42401(5) 0.18607(5) 0.0820(2) Uani 1 1 d . . . . .
O1O1 O 0.7679(3) 0.2032(2) 0.3027(3) 0.0728(10) Uani 1 1 d . . . . .
C2O1 C 0.7647(4) 0.2787(3) 0.2631(3) 0.0574(11) Uani 1 1 d . . . . .
N3O1 N 0.8594(3) 0.3217(3) 0.2603(2) 0.0562(9) Uani 1 1 d . . . . .
C4O1 C 0.9475(4) 0.2716(3) 0.3081(3) 0.0611(12) Uani 1 1 d . . . . .
H4O1 H 1.013944 0.261328 0.271110 0.073 Uiso 1 1 calc R U . . .
C5O1 C 0.8863(5) 0.1872(4) 0.3250(4) 0.0724(14) Uani 1 1 d . . . . .
H5OA H 0.918390 0.141918 0.290103 0.087 Uiso 1 1 calc R U . . .
H5OB H 0.892997 0.171049 0.384432 0.087 Uiso 1 1 calc R U . . .
C1B1 C 0.9877(5) 0.3151(3) 0.3887(3) 0.0650(12) Uani 1 1 d . . . . .
C2B1 C 1.1029(5) 0.3179(5) 0.4074(4) 0.0822(17) Uani 1 1 d . . . . .
H2B1 H 1.155726 0.298260 0.367482 0.099 Uiso 1 1 calc R U . . .
C3B1 C 1.1424(7) 0.3492(6) 0.4845(5) 0.102(2) Uani 1 1 d . . . . .
H3B1 H 1.220804 0.350322 0.496394 0.122 Uiso 1 1 calc R U . . .
C4B1 C 1.0651(8) 0.3784(5) 0.5426(5) 0.100(2) Uani 1 1 d . . . . .
H4B1 H 1.090885 0.398964 0.594718 0.120 Uiso 1 1 calc R U . . .
C5B1 C 0.9494(7) 0.3777(5) 0.5250(5) 0.098(2) Uani 1 1 d . . . . .
H5B1 H 0.897060 0.398243 0.564822 0.118 Uiso 1 1 calc R U . . .
C6B1 C 0.9110(5) 0.3462(4) 0.4478(4) 0.0797(17) Uani 1 1 d . . . . .
H6B1 H 0.832660 0.345982 0.435703 0.096 Uiso 1 1 calc R U . . .
C11 C 0.6528(4) 0.3016(4) 0.2272(3) 0.0680(13) Uani 1 1 d . . . . .
C21 C 0.6286(5) 0.3830(5) 0.2036(4) 0.091(2) Uani 1 1 d . . . . .
H21 H 0.683680 0.425628 0.210106 0.109 Uiso 1 1 calc R U . . .
C31 C 0.5203(6) 0.4028(7) 0.1691(5) 0.126(4) Uani 1 1 d . . . . .
H31 H 0.503781 0.458529 0.152657 0.151 Uiso 1 1 calc R U . . .
C41 C 0.4394(7) 0.3404(10) 0.1599(5) 0.130(4) Uani 1 1 d . . . . .
H41 H 0.368126 0.353330 0.136271 0.155 Uiso 1 1 calc R U . . .
C51 C 0.4629(7) 0.2608(8) 0.1848(7) 0.139(4) Uani 1 1 d . . . . .
H51 H 0.406519 0.218843 0.179945 0.167 Uiso 1 1 calc R U . . .
C61 C 0.5692(6) 0.2395(6) 0.2175(6) 0.104(3) Uani 1 1 d . . . . .
H61 H 0.584665 0.183325 0.233017 0.124 Uiso 1 1 calc R U . . .
O1O2 O 0.7443(3) 0.3513(3) -0.0411(2) 0.0679(9) Uani 1 1 d . . . . .
C2O2 C 0.8124(4) 0.3376(3) 0.0264(3) 0.0534(10) Uani 1 1 d . . . . .
N3O2 N 0.8491(3) 0.4047(2) 0.0652(2) 0.0559(9) Uani 1 1 d . . . . .
C4O2 C 0.8132(5) 0.4800(3) 0.0141(3) 0.0647(13) Uani 1 1 d . . . . .
H4O2 H 0.779647 0.523036 0.051962 0.078 Uiso 1 1 calc R U . . .
C5O2 C 0.7191(5) 0.4426(4) -0.0416(4) 0.0740(15) Uani 1 1 d . . . . .
H5OC H 0.643514 0.453975 -0.017942 0.089 Uiso 1 1 calc R U . . .
H5OD H 0.722655 0.465608 -0.098902 0.089 Uiso 1 1 calc R U . . .
C1B2 C 0.9120(5) 0.5191(3) -0.0337(3) 0.0690(14) Uani 1 1 d . . . . .
C2B2 C 0.9344(8) 0.6050(5) -0.0286(5) 0.101(2) Uani 1 1 d . . . . .
H2B2 H 0.890376 0.639047 0.007374 0.122 Uiso 1 1 calc R U . . .
C3B2 C 1.0225(11) 0.6420(6) -0.0766(7) 0.128(4) Uani 1 1 d . . . . .
H3B2 H 1.037014 0.700301 -0.072618 0.154 Uiso 1 1 calc R U . . .
C4B2 C 1.0871(9) 0.5919(7) -0.1293(6) 0.119(3) Uani 1 1 d . . . . .
H4B2 H 1.145942 0.616326 -0.161230 0.143 Uiso 1 1 calc R U . . .
C5B2 C 1.0664(8) 0.5072(6) -0.1356(6) 0.114(3) Uani 1 1 d . . . . .
H5B2 H 1.109886 0.473686 -0.172449 0.136 Uiso 1 1 calc R U . . .
C6B2 C 0.9807(7) 0.4706(5) -0.0872(5) 0.094(2) Uani 1 1 d . . . . .
H6B2 H 0.968706 0.411969 -0.090448 0.113 Uiso 1 1 calc R U . . .
C12 C 0.8372(4) 0.2491(3) 0.0462(3) 0.0572(10) Uani 1 1 d . . . . .
C22 C 0.9388(5) 0.2282(4) 0.0878(3) 0.0638(12) Uani 1 1 d . . . . .
H22 H 0.991215 0.270763 0.102275 0.077 Uiso 1 1 calc R U . . .
C32 C 0.9616(6) 0.1441(4) 0.1076(4) 0.0829(17) Uani 1 1 d . . . . .
H32 H 1.028771 0.129651 0.136460 0.099 Uiso 1 1 calc R U . . .
C42 C 0.8852(8) 0.0820(5) 0.0846(5) 0.098(2) Uani 1 1 d . . . . .
H42 H 0.900325 0.025504 0.099056 0.118 Uiso 1 1 calc R U . . .
C52 C 0.7873(7) 0.1012(4) 0.0410(5) 0.092(2) Uani 1 1 d . . . . .
H52 H 0.737926 0.057601 0.024195 0.111 Uiso 1 1 calc R U . . .
C62 C 0.7611(5) 0.1843(4) 0.0217(4) 0.0722(14) Uani 1 1 d . . . . .
H62 H 0.693649 0.197514 -0.007307 0.087 Uiso 1 1 calc R U . . .

loop_
_atom_site_aniso_label
_atom_site_aniso_U_11
_atom_site_aniso_U_22
_atom_site_aniso_U_33
_atom_site_aniso_U_23
_atom_site_aniso_U_13
_atom_site_aniso_U_12
Co 0.0535(3) 0.0679(4) 0.0387(3) 0.0005(4) -0.0047(3) -0.0029(3)
Br1 0.0965(4) 0.0787(3) 0.0551(3) -0.0161(3) -0.0037(3) 0.0036(3)
Br2 0.0545(3) 0.1086(5) 0.0828(4) 0.0060(4) -0.0042(3) -0.0100(3)
O1O1 0.071(2) 0.073(2) 0.075(3) 0.009(2) 0.0074(19) -0.0005(16)
C2O1 0.056(2) 0.072(3) 0.044(3) -0.002(2) 0.007(2) 0.005(2)
N3O1 0.054(2) 0.072(2) 0.0429(19) 0.0067(17) -0.0002(16) 0.0068(17)
C4O1 0.056(2) 0.076(3) 0.052(3) 0.010(2) 0.002(2) 0.013(2)
C5O1 0.082(3) 0.070(3) 0.066(3) 0.007(3) 0.004(3) 0.008(3)
C1B1 0.067(3) 0.069(3) 0.059(3) 0.015(2) -0.010(3) 0.010(2)
C2B1 0.067(3) 0.112(5) 0.068(4) 0.020(3) -0.006(3) 0.006(3)
C3B1 0.093(5) 0.122(6) 0.090(5) 0.016(5) -0.037(4) -0.004(4)
C4B1 0.130(6) 0.090(5) 0.080(5) 0.004(4) -0.042(5) 0.014(4)
C5B1 0.127(6) 0.096(5) 0.072(4) -0.010(4) -0.016(4) 0.040(4)
C6B1 0.084(4) 0.091(4) 0.064(3) -0.003(3) -0.014(3) 0.033(3)
C11 0.057(3) 0.101(4) 0.046(2) -0.007(3) 0.002(2) 0.005(3)
C21 0.057(3) 0.133(6) 0.082(4) 0.038(4) 0.011(3) 0.013(3)
C31 0.071(4) 0.210(10) 0.097(6) 0.057(6) 0.015(4) 0.048(5)
C41 0.069(4) 0.247(13) 0.073(5) -0.034(7) -0.017(4) 0.039(7)
C51 0.075(5) 0.202(11) 0.140(9) -0.092(8) -0.025(5) 0.003(6)
C61 0.073(4) 0.129(6) 0.109(6) -0.055(5) -0.010(4) -0.002(4)
O1O2 0.075(2) 0.073(2) 0.056(2) -0.0114(18) -0.0238(17) 0.0056(17)
C2O2 0.051(2) 0.071(3) 0.039(2) -0.006(2) -0.0060(19) 0.0007(19)
N3O2 0.062(2) 0.065(2) 0.0406(17) -0.0007(16) -0.0093(17) 0.0036(17)
C4O2 0.085(3) 0.060(3) 0.049(2) -0.006(2) -0.016(2) 0.014(2)
C5O2 0.086(3) 0.077(4) 0.059(3) -0.004(3) -0.024(3) 0.014(3)
C1B2 0.098(4) 0.059(3) 0.050(3) 0.005(2) -0.024(3) -0.001(3)
C2B2 0.136(6) 0.077(4) 0.091(5) -0.008(4) -0.040(5) -0.016(4)
C3B2 0.180(10) 0.091(5) 0.113(7) 0.021(5) -0.063(7) -0.063(6)
C4B2 0.138(7) 0.130(8) 0.089(6) 0.039(5) -0.039(5) -0.057(6)
C5B2 0.125(6) 0.128(7) 0.087(5) 0.025(5) 0.016(5) -0.009(5)
C6B2 0.123(5) 0.077(4) 0.083(4) 0.013(3) 0.021(4) -0.006(4)
C12 0.061(2) 0.066(3) 0.045(2) -0.0019(19) 0.006(2) 0.007(2)
C22 0.066(3) 0.072(3) 0.054(3) -0.006(2) 0.003(2) 0.014(2)
C32 0.097(4) 0.088(4) 0.063(3) -0.007(3) 0.000(3) 0.035(4)
C42 0.150(7) 0.073(4) 0.071(4) 0.003(3) 0.006(4) 0.017(4)
C52 0.120(5) 0.073(4) 0.084(5) -0.003(3) 0.012(4) -0.021(3)
C62 0.072(3) 0.075(4) 0.070(4) -0.002(3) 0.003(3) -0.013(3)

loop_
_atom_type_symbol
_atom_type_description
_atom_type_scat_dispersion_real
_atom_type_scat_dispersion_imag
_atom_type_scat_source
C C 0.0181 0.0091 'International Tables Vol C Tables 4.2.6.8 and 6.1.1.4'
H H 0.0000 0.0000 'International Tables Vol C Tables 4.2.6.8 and 6.1.1.4'
Br Br -0.6763 1.2805 'International Tables Vol C Tables 4.2.6.8 and 6.1.1.4'
Co Co -2.3653 3.6143 'International Tables Vol C Tables 4.2.6.8 and 6.1.1.4'
N N 0.0311 0.0180 'International Tables Vol C Tables 4.2.6.8 and 6.1.1.4'
O O 0.0492 0.0322 'International Tables Vol C Tables 4.2.6.8 and 6.1.1.4'

loop_
_geom_angle_atom_site_label_1
_geom_angle_atom_site_label_2
_geom_angle_atom_site_label_3
_geom_angle
_geom_angle_site_symmetry_1
_geom_angle_site_symmetry_3
_geom_angle_publ_flag
N3O2 Co N3O1 108.33(16) . . ?
N3O2 Co Br2 111.85(12) . . ?
N3O1 Co Br2 107.93(11) . . ?
N3O2 Co Br1 102.47(11) . . ?
N3O1 Co Br1 115.97(11) . . ?
Br2 Co Br1 110.27(4) . . ?
C2O1 O1O1 C5O1 107.1(4) . . ?
N3O1 C2O1 O1O1 116.9(4) . . ?
N3O1 C2O1 C11 128.1(5) . . ?
O1O1 C2O1 C11 114.9(4) . . ?
C2O1 N3O1 C4O1 107.1(4) . . ?
C2O1 N3O1 Co 132.4(3) . . ?
C4O1 N3O1 Co 118.7(3) . . ?
N3O1 C4O1 C1B1 113.4(4) . . ?
N3O1 C4O1 C5O1 102.9(4) . . ?
C1B1 C4O1 C5O1 112.9(5) . . ?
O1O1 C5O1 C4O1 104.6(4) . . ?
C2B1 C1B1 C6B1 118.4(6) . . ?
C2B1 C1B1 C4O1 119.7(5) . . ?
C6B1 C1B1 C4O1 121.6(5) . . ?
C1B1 C2B1 C3B1 121.5(7) . . ?
C4B1 C3B1 C2B1 119.1(7) . . ?
C3B1 C4B1 C5B1 120.7(7) . . ?
C4B1 C5B1 C6B1 119.7(7) . . ?
C1B1 C6B1 C5B1 120.6(6) . . ?
C21 C11 C61 118.9(6) . . ?
C21 C11 C2O1 121.4(5) . . ?
C61 C11 C2O1 119.7(6) . . ?
C11 C21 C31 119.9(8) . . ?
C41 C31 C21 120.1(9) . . ?
C51 C41 C31 119.8(7) . . ?
C41 C51 C61 121.2(9) . . ?
C51 C61 C11 120.1(9) . . ?
C2O2 O1O2 C5O2 106.2(4) . . ?
N3O2 C2O2 O1O2 116.1(4) . . ?
N3O2 C2O2 C12 127.8(4) . . ?
O1O2 C2O2 C12 116.1(4) . . ?
C2O2 N3O2 C4O2 107.4(4) . . ?
C2O2 N3O2 Co 131.8(3) . . ?
C4O2 N3O2 Co 119.6(3) . . ?
N3O2 C4O2 C1B2 112.2(4) . . ?
N3O2 C4O2 C5O2 102.0(4) . . ?
C1B2 C4O2 C5O2 114.9(5) . . ?
O1O2 C5O2 C4O2 103.3(4) . . ?
C2B2 C1B2 C6B2 117.6(7) . . ?
C2B2 C1B2 C4O2 121.0(7) . . ?
C6B2 C1B2 C4O2 121.4(5) . . ?
C1B2 C2B2 C3B2 120.9(9) . . ?
C4B2 C3B2 C2B2 119.5(8) . . ?
C5B2 C4B2 C3B2 120.7(9) . . ?
C4B2 C5B2 C6B2 119.7(9) . . ?
C5B2 C6B2 C1B2 121.6(7) . . ?
C22 C12 C62 119.8(5) . . ?
C22 C12 C2O2 119.6(5) . . ?
C62 C12 C2O2 120.5(5) . . ?
C32 C22 C12 119.6(6) . . ?
C42 C32 C22 119.7(6) . . ?
C52 C42 C32 121.3(7) . . ?
C42 C52 C62 120.4(7) . . ?
C52 C62 C12 119.1(6) . . ?

loop_
_geom_bond_atom_site_label_1
_geom_bond_atom_site_label_2
_geom_bond_distance
_geom_bond_site_symmetry_2
_geom_bond_publ_flag
Co N3O2 2.044(4) . ?
Co N3O1 2.066(4) . ?
Co Br2 2.3713(8) . ?
Co Br1 2.4176(10) . ?
O1O1 C2O1 1.335(7) . ?
O1O1 C5O1 1.442(6) . ?
C2O1 N3O1 1.290(6) . ?
C2O1 C11 1.461(7) . ?
N3O1 C4O1 1.492(6) . ?
C4O1 C1B1 1.511(8) . ?
C4O1 C5O1 1.524(8) . ?
C1B1 C2B1 1.372(8) . ?
C1B1 C6B1 1.375(8) . ?
C2B1 C3B1 1.385(10) . ?
C3B1 C4B1 1.359(12) . ?
C4B1 C5B1 1.373(11) . ?
C5B1 C6B1 1.383(10) . ?
C11 C21 1.356(9) . ?
C11 C61 1.383(9) . ?
C21 C31 1.404(9) . ?
C31 C41 1.363(15) . ?
C41 C51 1.335(15) . ?
C51 C61 1.378(12) . ?
O1O2 C2O2 1.341(6) . ?
O1O2 C5O2 1.459(7) . ?
C2O2 N3O2 1.287(6) . ?
C2O2 C12 1.449(7) . ?
N3O2 C4O2 1.486(6) . ?
C4O2 C1B2 1.501(8) . ?
C4O2 C5O2 1.518(7) . ?
C1B2 C2B2 1.371(9) . ?
C1B2 C6B2 1.385(9) . ?
C2B2 C3B2 1.397(13) . ?
C3B2 C4B2 1.366(14) . ?
C4B2 C5B2 1.350(12) . ?
C5B2 C6B2 1.378(11) . ?
C12 C22 1.389(7) . ?
C12 C62 1.399(7) . ?
C22 C32 1.379(9) . ?
C32 C42 1.364(11) . ?
C42 C52 1.362(11) . ?
C52 C62 1.369(10) . ?
